data_4087083
loop_
_publ_author_name
'Gar\,con, Mart\'i'
'Cabr\'e, Albert'
'Verdaguer, Xavier'
'Riera, Antoni'

_publ_section_title
;
 Synthesis, Coordination Study, and Catalytic Pauson--Khand Reactions of
 QuinoxP*(CO)4-\m-Alkyne Dicobalt Complexes
;
_journal_name_full Organometallics
_journal_paper_doi 10.1021/acs.organomet.7b00018
_journal_year 2017
_chemical_absolute_configuration ad
_chemical_formula_sum 'C30 H34 Co2 N2 O4 P2'
_chemical_formula_weight 666.39
_space_group_IT_number 19
_space_group_name_Hall 'P 2ac 2ab'
_symmetry_cell_setting orthorhombic
_symmetry_space_group_name_Hall 'P 2ac 2ab'
_symmetry_space_group_name_H-M 'P 21 21 21'
_atom_sites_solution_hydrogens geom
_audit_creation_method SHELXL-2014/7
_cell_angle_alpha 90
_cell_angle_beta 90
_cell_angle_gamma 90
_cell_formula_units_Z 4
_cell_length_a 9.3127(3)
_cell_length_b 17.8101(7)
_cell_length_c 18.5740(6)
_cell_measurement_reflns_used 6926
_cell_measurement_temperature 100(2)
_cell_measurement_theta_max 29.02
_cell_measurement_theta_min 2.29
_cell_volume 3080.69(19)
_computing_cell_refinement 'Bruker APEX2 v2014.9-0'
_computing_data_collection 'Bruker APEX2 v2014.9-0'
_computing_data_reduction 'Bruker SAINT V7.60A'
_computing_molecular_graphics 'Bruker SHELXTL'
_computing_publication_material 'Bruker SHELXTL'
_computing_structure_refinement 'SHELXL-2014 (Sheldrick, 2014)'
_computing_structure_solution Sir2011
_diffrn_ambient_temperature 100(2)
_diffrn_detector_area_resol_mean 512
_diffrn_detector_type '4K CCD area detector APEX II'
_diffrn_measured_fraction_theta_full 1.000
_diffrn_measured_fraction_theta_max 0.999
_diffrn_measurement_device_type 'APEX DUO Kappa 4-axis goniometer'
_diffrn_measurement_method
;
 Fullsphere data collection, phi and omega scans
;
_diffrn_measurement_specimen_support 'magnetic support with MicroMount'
_diffrn_radiation_monochromator 'Quazar MX Multilayer Optics'
_diffrn_radiation_type MoK\a
_diffrn_radiation_wavelength 0.71073
_diffrn_reflns_av_R_equivalents 0.0433
_diffrn_reflns_av_unetI/netI 0.0563
_diffrn_reflns_Laue_measured_fraction_full 1.000
_diffrn_reflns_Laue_measured_fraction_max 0.999
_diffrn_reflns_limit_h_max 13
_diffrn_reflns_limit_h_min -11
_diffrn_reflns_limit_k_max 25
_diffrn_reflns_limit_k_min -12
_diffrn_reflns_limit_l_max 26
_diffrn_reflns_limit_l_min -26
_diffrn_reflns_number 26267
_diffrn_reflns_point_group_measured_fraction_full 0.987
_diffrn_reflns_point_group_measured_fraction_max 0.953
_diffrn_reflns_theta_full 25.242
_diffrn_reflns_theta_max 30.519
_diffrn_reflns_theta_min 1.584
_diffrn_source 'Microfocus source E025 IuS'
_diffrn_source_current 0.6
_diffrn_source_power 50
_diffrn_source_size '0.2 mm x 0.2 mm fine focus'
_diffrn_source_type 'Bruker APEX DUO'
_exptl_absorpt_coefficient_mu 1.217
_exptl_absorpt_correction_T_max 0.931
_exptl_absorpt_correction_T_min 0.844
_exptl_absorpt_correction_type multi-scan
_exptl_absorpt_process_details
; 
 SADABS Version 2008/1 Bruker-Nonius
 Blessing, Acta Cryst. (1995) A51 33-38
;
_exptl_crystal_colour red
_exptl_crystal_density_diffrn 1.437
_exptl_crystal_description prism
_exptl_crystal_F_000 1376
_exptl_crystal_size_max 0.25
_exptl_crystal_size_mid 0.10
_exptl_crystal_size_min 0.06
_refine_diff_density_max 0.368
_refine_diff_density_min -0.369
_refine_diff_density_rms 0.075
_refine_ls_abs_structure_details
;
 Flack x determined using 2848 quotients [(I+)-(I-)]/[(I+)+(I-)]
 (Parsons, Flack and Wagner, Acta Cryst. B69 (2013) 249-259).
;
_refine_ls_abs_structure_Flack -0.009(7)
_refine_ls_extinction_method none
_refine_ls_goodness_of_fit_ref 1.021
_refine_ls_hydrogen_treatment constr
_refine_ls_matrix_type full
_refine_ls_number_parameters 369
_refine_ls_number_reflns 8981
_refine_ls_number_restraints 0
_refine_ls_restrained_S_all 1.021
_refine_ls_R_factor_all 0.0450
_refine_ls_R_factor_gt 0.0350
_refine_ls_shift/su_max 0.001
_refine_ls_shift/su_mean 0.000
_refine_ls_structure_factor_coef Fsqd
_refine_ls_weighting_details 'w=1/[\s^2^(Fo^2^)+(0.0283P)^2^] where P=(Fo^2^+2Fc^2^)/3'
_refine_ls_weighting_scheme calc
_refine_ls_wR_factor_gt 0.0652
_refine_ls_wR_factor_ref 0.0688
_reflns_Friedel_coverage 0.717
_reflns_Friedel_fraction_full 0.969
_reflns_Friedel_fraction_max 0.895
_reflns_number_gt 7809
_reflns_number_total 8981
_reflns_threshold_expression 'I > 2\s(I)'
_cod_data_source_file om7b00018_si_001.cif
_cod_data_source_block mo_MGP15_0m
_cod_depositor_comments
;
The following automatic conversions were performed:

'_symmetry_cell_setting' value 'Orthorhombic' changed to
'orthorhombic' according to
/home/data/users/saulius/crontab/automatic-downloads/rss-feeds/ACS/lib/dictionaries/cif_core.dic
dictionary named 'cif_core.dic' version 2.4.2 from 2011-04-26.

'_exptl_absorpt_correction_type' value 'Multi-scan' changed to
'multi-scan' according to
/home/data/users/saulius/crontab/automatic-downloads/rss-feeds/ACS/lib/dictionaries/cif_core.dic
dictionary named 'cif_core.dic' version 2.4.2 from 2011-04-26.

Automatic conversion script
Id: cif_fix_values 4973 2017-02-22 13:04:09Z antanas 
;
_cod_original_sg_symbol_H-M P2(1)2(1)2(1)
_cod_database_code 4087083
_shelx_shelxl_version_number 2014/7
_shelx_space_group_comment
;
The symmetry employed for this shelxl refinement is uniquely defined
by the following loop, which should always be used as a source of
symmetry information in preference to the above space-group names.
They are only intended as comments.
;
_shelx_estimated_absorpt_t_min 0.751
_shelx_estimated_absorpt_t_max 0.931

loop_
_space_group_symop_operation_xyz
'x, y, z'
'-x+1/2, -y, z+1/2'
'-x, y+1/2, -z+1/2'
'x+1/2, -y+1/2, -z'

loop_
_atom_site_label
_atom_site_type_symbol
_atom_site_fract_x
_atom_site_fract_y
_atom_site_fract_z
_atom_site_U_iso_or_equiv
_atom_site_adp_type
_atom_site_occupancy
_atom_site_site_symmetry_order
_atom_site_calc_flag
_atom_site_refinement_flags_posn
_atom_site_refinement_flags_adp
Co1 Co 0.36982(4) 0.50409(2) 0.88399(2) 0.00992(8) Uani 1 1 d . .
Co2 Co 0.61353(4) 0.53925(2) 0.93145(2) 0.01347(9) Uani 1 1 d . .
C1 C 0.1272(3) 0.57739(15) 0.77766(15) 0.0129(6) Uani 1 1 d . .
C2 C -0.0658(3) 0.59918(17) 0.70444(16) 0.0168(6) Uani 1 1 d . .
C3 C -0.1442(4) 0.64677(17) 0.65840(18) 0.0256(8) Uani 1 1 d . .
H3 H -0.1128 0.6968 0.6505 0.031 Uiso 1 1 calc R U
C4 C -0.2657(4) 0.62104(19) 0.62495(18) 0.0260(8) Uani 1 1 d . .
H4 H -0.3181 0.6534 0.5939 0.031 Uiso 1 1 calc R U
C5 C -0.3134(3) 0.54699(18) 0.63627(15) 0.0200(7) Uani 1 1 d . .
H5 H -0.3986 0.5301 0.6132 0.024 Uiso 1 1 calc R U
C6 C -0.2395(3) 0.49944(18) 0.67971(15) 0.0158(6) Uani 1 1 d . .
H6 H -0.2733 0.4497 0.6869 0.019 Uiso 1 1 calc R U
C7 C -0.1120(3) 0.52363(15) 0.71443(14) 0.0130(6) Uani 1 1 d . .
C8 C 0.0884(3) 0.50017(16) 0.78188(14) 0.0113(5) Uani 1 1 d . .
C9 C 0.3953(4) 0.65199(16) 0.76373(16) 0.0199(7) Uani 1 1 d . .
H9A H 0.3367 0.6871 0.7356 0.030 Uiso 1 1 calc R U
H9B H 0.4355 0.6136 0.7317 0.030 Uiso 1 1 calc R U
H9C H 0.4737 0.6794 0.7872 0.030 Uiso 1 1 calc R U
C10 C 0.2088(4) 0.68698(16) 0.88721(18) 0.0204(7) Uani 1 1 d . .
C11 C 0.1804(4) 0.75761(16) 0.8421(2) 0.0305(9) Uani 1 1 d . .
H11A H 0.1390 0.7968 0.8728 0.046 Uiso 1 1 calc R U
H11B H 0.1132 0.7456 0.8032 0.046 Uiso 1 1 calc R U
H11C H 0.2710 0.7756 0.8215 0.046 Uiso 1 1 calc R U
C12 C 0.3183(4) 0.70604(19) 0.94594(19) 0.0316(9) Uani 1 1 d . .
H12A H 0.2832 0.7485 0.9744 0.047 Uiso 1 1 calc R U
H12B H 0.4102 0.7194 0.9236 0.047 Uiso 1 1 calc R U
H12C H 0.3317 0.6624 0.9774 0.047 Uiso 1 1 calc R U
C13 C 0.0694(4) 0.6605(2) 0.9222(2) 0.0301(8) Uani 1 1 d . .
H13A H -0.0024 0.6508 0.8848 0.045 Uiso 1 1 calc R U
H13B H 0.0337 0.6995 0.9549 0.045 Uiso 1 1 calc R U
H13C H 0.0874 0.6143 0.9494 0.045 Uiso 1 1 calc R U
C15 C 0.2876(3) 0.38763(15) 0.73439(15) 0.0127(6) Uani 1 1 d . .
C16 C 0.4151(3) 0.33746(17) 0.75153(16) 0.0185(7) Uani 1 1 d . .
H16A H 0.4403 0.3079 0.7089 0.028 Uiso 1 1 calc R U
H16B H 0.3901 0.3036 0.7912 0.028 Uiso 1 1 calc R U
H16C H 0.4972 0.3686 0.7656 0.028 Uiso 1 1 calc R U
C17 C 0.3328(3) 0.44813(16) 0.67977(15) 0.0176(6) Uani 1 1 d . .
H17A H 0.2480 0.4763 0.6641 0.026 Uiso 1 1 calc R U
H17B H 0.3778 0.4241 0.6380 0.026 Uiso 1 1 calc R U
H17C H 0.4015 0.4825 0.7024 0.026 Uiso 1 1 calc R U
C18 C 0.1682(3) 0.33907(17) 0.70133(16) 0.0196(7) Uani 1 1 d . .
H18A H 0.1532 0.2944 0.7312 0.029 Uiso 1 1 calc R U
H18B H 0.1963 0.3236 0.6527 0.029 Uiso 1 1 calc R U
H18C H 0.0790 0.3682 0.6990 0.029 Uiso 1 1 calc R U
C19 C 0.1209(4) 0.36477(15) 0.86561(15) 0.0172(6) Uani 1 1 d . .
H19A H 0.0482 0.3442 0.8330 0.026 Uiso 1 1 calc R U
H19B H 0.0735 0.3872 0.9075 0.026 Uiso 1 1 calc R U
H19C H 0.1849 0.3244 0.8816 0.026 Uiso 1 1 calc R U
C20 C 0.5378(3) 0.44203(15) 0.89165(15) 0.0126(6) Uani 1 1 d . .
C21 C 0.5809(3) 0.36508(16) 0.91056(15) 0.0133(6) Uani 1 1 d . .
C22 C 0.7014(3) 0.33249(16) 0.87814(17) 0.0164(6) Uani 1 1 d . .
H22 H 0.7584 0.3610 0.8457 0.020 Uiso 1 1 calc R U
C23 C 0.7380(4) 0.25838(17) 0.89325(18) 0.0217(7) Uani 1 1 d . .
H23 H 0.8195 0.2364 0.8708 0.026 Uiso 1 1 calc R U
C24 C 0.6559(4) 0.21643(17) 0.94099(17) 0.0228(7) Uani 1 1 d . .
H24 H 0.6806 0.1657 0.9508 0.027 Uiso 1 1 calc R U
C25 C 0.5385(4) 0.24852(17) 0.97421(17) 0.0215(7) Uani 1 1 d . .
H25 H 0.4828 0.2199 1.0071 0.026 Uiso 1 1 calc R U
C26 C 0.5013(3) 0.32271(16) 0.95971(16) 0.0165(6) Uani 1 1 d . .
H26 H 0.4213 0.3447 0.9834 0.020 Uiso 1 1 calc R U
C28 C 0.2708(3) 0.49115(16) 0.96469(15) 0.0136(6) Uani 1 1 d . .
C29 C 0.6546(4) 0.63150(18) 0.8984(2) 0.0269(8) Uani 1 1 d . .
C31 C 0.5414(3) 0.54925(18) 1.02039(17) 0.0205(7) Uani 1 1 d . .
C30 C 0.7890(3) 0.50319(18) 0.94935(16) 0.0188(6) Uani 1 1 d . .
C27 C 0.5558(3) 0.49251(16) 0.83908(15) 0.0132(6) Uani 1 1 d . .
H27 H 0.5935 0.4919 0.7887 0.016 Uiso 1 1 calc R U
N1 N 0.0543(3) 0.62576(13) 0.73829(14) 0.0175(6) Uani 1 1 d . .
N2 N -0.0325(3) 0.47368(13) 0.75358(12) 0.0129(5) Uani 1 1 d . .
O1 O 0.2108(2) 0.47913(12) 1.01751(11) 0.0226(5) Uani 1 1 d . .
O2 O 0.6882(3) 0.68867(14) 0.87677(18) 0.0487(8) Uani 1 1 d . .
O3 O 0.9000(2) 0.47914(13) 0.96062(13) 0.0301(6) Uani 1 1 d . .
O4 O 0.4946(3) 0.55644(16) 1.07679(12) 0.0364(7) Uani 1 1 d . .
P1 P 0.28374(9) 0.60695(4) 0.83215(4) 0.01271(15) Uani 1 1 d . .
P2 P 0.22489(8) 0.43624(4) 0.81880(4) 0.01022(15) Uani 1 1 d . .

loop_
_atom_site_aniso_label
_atom_site_aniso_U_11
_atom_site_aniso_U_22
_atom_site_aniso_U_33
_atom_site_aniso_U_23
_atom_site_aniso_U_13
_atom_site_aniso_U_12
Co1 0.00861(18) 0.01041(16) 0.01074(16) 0.00026(14) -0.00040(16) 0.00070(16)
Co2 0.0110(2) 0.01333(18) 0.01612(19) 0.00020(15) -0.00274(18) -0.00024(17)
C1 0.0095(14) 0.0133(12) 0.0158(13) -0.0011(10) -0.0007(13) -0.0008(12)
C2 0.0151(16) 0.0150(14) 0.0205(15) 0.0006(12) -0.0032(13) 0.0013(12)
C3 0.0226(19) 0.0203(15) 0.0338(19) 0.0069(14) -0.0108(16) 0.0022(14)
C4 0.0216(18) 0.0291(17) 0.0274(18) 0.0067(14) -0.0115(16) 0.0056(14)
C5 0.0123(15) 0.0325(18) 0.0151(14) -0.0029(13) -0.0026(12) 0.0029(14)
C6 0.0094(13) 0.0220(13) 0.0161(13) -0.0025(13) 0.0022(11) -0.0029(13)
C7 0.0103(14) 0.0173(13) 0.0115(12) -0.0011(10) 0.0008(12) 0.0007(12)
C8 0.0112(13) 0.0113(12) 0.0114(12) -0.0001(11) 0.0008(11) 0.0008(12)
C9 0.0186(17) 0.0181(14) 0.0230(16) 0.0069(12) -0.0033(15) -0.0022(14)
C10 0.0193(16) 0.0139(13) 0.0280(17) -0.0055(13) -0.0072(16) 0.0060(13)
C11 0.029(2) 0.0134(15) 0.049(2) -0.0065(15) -0.0114(18) 0.0086(14)
C12 0.030(2) 0.0274(18) 0.037(2) -0.0162(16) -0.0119(18) 0.0108(16)
C13 0.0202(18) 0.0281(18) 0.042(2) -0.0121(16) 0.0067(17) 0.0069(15)
C15 0.0128(14) 0.0122(12) 0.0130(13) -0.0017(11) 0.0000(12) 0.0012(12)
C16 0.0176(16) 0.0189(14) 0.0189(15) -0.0033(12) -0.0003(13) 0.0057(13)
C17 0.0171(16) 0.0220(15) 0.0137(14) -0.0017(12) 0.0000(12) -0.0008(12)
C18 0.0206(17) 0.0161(14) 0.0221(16) -0.0038(12) -0.0050(14) 0.0029(12)
C19 0.0187(16) 0.0132(13) 0.0196(14) 0.0025(11) 0.0005(14) -0.0040(13)
C20 0.0092(13) 0.0133(13) 0.0152(14) -0.0010(11) -0.0014(12) 0.0011(11)
C21 0.0132(15) 0.0135(13) 0.0132(13) -0.0010(11) -0.0058(12) 0.0008(11)
C22 0.0121(14) 0.0188(14) 0.0184(15) -0.0006(12) -0.0011(13) 0.0009(12)
C23 0.0175(16) 0.0209(15) 0.0266(17) -0.0073(13) -0.0076(15) 0.0095(13)
C24 0.0285(19) 0.0141(14) 0.0257(17) 0.0010(13) -0.0125(15) 0.0057(13)
C25 0.0257(18) 0.0176(15) 0.0212(16) 0.0040(13) -0.0077(15) -0.0013(14)
C26 0.0160(16) 0.0162(14) 0.0173(14) 0.0026(11) -0.0019(13) 0.0001(12)
C28 0.0119(14) 0.0149(13) 0.0140(13) -0.0024(11) -0.0018(12) -0.0007(12)
C29 0.0197(18) 0.0239(16) 0.037(2) 0.0054(15) -0.0129(16) -0.0048(14)
C31 0.0129(15) 0.0254(16) 0.0231(16) -0.0058(13) -0.0061(13) 0.0043(14)
C30 0.0158(15) 0.0227(15) 0.0179(14) -0.0029(13) -0.0018(13) -0.0023(15)
C27 0.0108(13) 0.0164(13) 0.0125(13) -0.0007(11) 0.0005(11) 0.0007(12)
N1 0.0174(14) 0.0138(12) 0.0213(13) 0.0013(10) -0.0060(12) 0.0018(11)
N2 0.0115(12) 0.0144(11) 0.0128(11) -0.0001(9) 0.0018(10) 0.0022(10)
O1 0.0225(12) 0.0287(12) 0.0165(11) -0.0019(9) 0.0053(10) -0.0012(10)
O2 0.0357(16) 0.0292(14) 0.081(2) 0.0281(14) -0.0266(17) -0.0146(13)
O3 0.0151(12) 0.0398(14) 0.0353(13) -0.0051(11) -0.0049(11) 0.0074(11)
O4 0.0246(14) 0.0662(19) 0.0183(12) -0.0116(12) -0.0035(11) 0.0132(14)
P1 0.0115(4) 0.0092(3) 0.0174(4) 0.0003(3) -0.0031(3) 0.0002(3)
P2 0.0102(4) 0.0087(3) 0.0117(3) 0.0007(3) -0.0002(3) 0.0007(3)

loop_
_atom_type_symbol
_atom_type_description
_atom_type_scat_dispersion_real
_atom_type_scat_dispersion_imag
_atom_type_scat_source
C C 0.0033 0.0016 'International Tables Vol C Tables 4.2.6.8 and 6.1.1.4'
H H 0.0000 0.0000 'International Tables Vol C Tables 4.2.6.8 and 6.1.1.4'
N N 0.0061 0.0033 'International Tables Vol C Tables 4.2.6.8 and 6.1.1.4'
O O 0.0106 0.0060 'International Tables Vol C Tables 4.2.6.8 and 6.1.1.4'
P P 0.1023 0.0942 'International Tables Vol C Tables 4.2.6.8 and 6.1.1.4'
Co Co 0.3494 0.9721 'International Tables Vol C Tables 4.2.6.8 and 6.1.1.4'

loop_
_geom_angle_atom_site_label_1
_geom_angle_atom_site_label_2
_geom_angle_atom_site_label_3
_geom_angle
C28 Co1 C20 106.61(13)
C28 Co1 C27 144.68(13)
C20 Co1 C27 40.62(11)
C28 Co1 P2 94.33(9)
C20 Co1 P2 103.09(9)
C27 Co1 P2 104.84(9)
C28 Co1 P1 106.61(9)
C20 Co1 P1 143.26(9)
C27 Co1 P1 102.97(9)
P2 Co1 P1 89.60(3)
C28 Co1 Co2 101.84(9)
C20 Co1 Co2 51.84(8)
C27 Co1 Co2 50.88(8)
P2 Co1 Co2 153.15(3)
P1 Co1 Co2 105.82(3)
C30 Co2 C31 101.95(14)
C30 Co2 C29 101.42(15)
C31 Co2 C29 107.69(16)
C30 Co2 C27 104.97(13)
C31 Co2 C27 137.58(13)
C29 Co2 C27 98.42(14)
C30 Co2 C20 94.57(13)
C31 Co2 C20 107.03(14)
C29 Co2 C20 137.51(14)
C27 Co2 C20 39.16(11)
C30 Co2 Co1 143.25(10)
C31 Co2 Co1 90.54(10)
C29 Co2 Co1 107.48(11)
C27 Co2 Co1 49.21(8)
C20 Co2 Co1 48.69(8)
N1 C1 C8 122.1(3)
N1 C1 P1 121.5(2)
C8 C1 P1 116.4(2)
N1 C2 C3 119.7(3)
N1 C2 C7 120.9(3)
C3 C2 C7 119.4(3)
C4 C3 C2 120.2(3)
C3 C4 C5 120.4(3)
C6 C5 C4 120.9(3)
C5 C6 C7 120.4(3)
N2 C7 C6 119.8(3)
N2 C7 C2 121.4(3)
C6 C7 C2 118.7(3)
N2 C8 C1 122.4(3)
N2 C8 P2 120.9(2)
C1 C8 P2 116.3(2)
C13 C10 C12 109.4(3)
C13 C10 C11 109.8(3)
C12 C10 C11 108.8(3)
C13 C10 P1 108.2(2)
C12 C10 P1 107.9(2)
C11 C10 P1 112.7(2)
C16 C15 C18 108.5(2)
C16 C15 C17 109.6(2)
C18 C15 C17 109.2(2)
C16 C15 P2 109.8(2)
C18 C15 P2 111.5(2)
C17 C15 P2 108.17(18)
C27 C20 C21 140.0(3)
C27 C20 Co1 70.20(17)
C21 C20 Co1 140.9(2)
C27 C20 Co2 69.24(17)
C21 C20 Co2 128.2(2)
Co1 C20 Co2 79.47(10)
C26 C21 C22 118.9(3)
C26 C21 C20 121.0(3)
C22 C21 C20 120.2(3)
C23 C22 C21 120.2(3)
C24 C23 C22 120.3(3)
C25 C24 C23 119.9(3)
C24 C25 C26 120.3(3)
C25 C26 C21 120.5(3)
O1 C28 Co1 176.2(3)
O2 C29 Co2 176.2(3)
O4 C31 Co2 179.1(3)
O3 C30 Co2 179.0(3)
C20 C27 Co1 69.18(17)
C20 C27 Co2 71.61(17)
Co1 C27 Co2 79.91(10)
C1 N1 C2 116.7(3)
C8 N2 C7 116.0(2)
C9 P1 C1 101.09(14)
C9 P1 C10 104.81(15)
C1 P1 C10 102.70(14)
C9 P1 Co1 117.30(11)
C1 P1 Co1 106.67(9)
C10 P1 Co1 121.44(11)
C19 P2 C8 104.08(14)
C19 P2 C15 103.95(13)
C8 P2 C15 100.86(12)
C19 P2 Co1 116.87(10)
C8 P2 Co1 106.97(9)
C15 P2 Co1 121.69(10)

loop_
_geom_bond_atom_site_label_1
_geom_bond_atom_site_label_2
_geom_bond_distance
Co1 C28 1.775(3)
Co1 C20 1.921(3)
Co1 C27 1.933(3)
Co1 P2 2.1789(8)
Co1 P1 2.2195(8)
Co1 Co2 2.5141(6)
Co2 C30 1.787(3)
Co2 C31 1.792(3)
Co2 C29 1.795(3)
Co2 C27 1.981(3)
Co2 C20 2.011(3)
C1 N1 1.318(4)
C1 C8 1.424(4)
C1 P1 1.851(3)
C2 N1 1.368(4)
C2 C3 1.408(4)
C2 C7 1.425(4)
C3 C4 1.370(4)
C4 C5 1.408(5)
C5 C6 1.357(4)
C6 C7 1.418(4)
C7 N2 1.367(4)
C8 N2 1.329(4)
C8 P2 1.839(3)
C9 P1 1.827(3)
C10 C13 1.526(5)
C10 C12 1.532(4)
C10 C11 1.534(4)
C10 P1 1.888(3)
C15 C16 1.520(4)
C15 C18 1.536(4)
C15 C17 1.539(4)
C15 P2 1.884(3)
C19 P2 1.821(3)
C20 C27 1.338(4)
C20 C21 1.471(4)
C21 C26 1.397(4)
C21 C22 1.400(4)
C22 C23 1.392(4)
C23 C24 1.389(5)
C24 C25 1.379(5)
C25 C26 1.392(4)
C28 O1 1.149(3)
C29 O2 1.139(4)
C31 O4 1.142(4)
C30 O3 1.138(4)

loop_
_geom_torsion_atom_site_label_1
_geom_torsion_atom_site_label_2
_geom_torsion_atom_site_label_3
_geom_torsion_atom_site_label_4
_geom_torsion
N1 C2 C3 C4 -179.2(3)
C7 C2 C3 C4 1.5(5)
C2 C3 C4 C5 0.1(5)
C3 C4 C5 C6 -0.8(5)
C4 C5 C6 C7 -0.2(4)
C5 C6 C7 N2 -175.0(3)
C5 C6 C7 C2 1.8(4)
N1 C2 C7 N2 -5.0(4)
C3 C2 C7 N2 174.3(3)
N1 C2 C7 C6 178.3(3)
C3 C2 C7 C6 -2.4(4)
N1 C1 C8 N2 -8.1(4)
P1 C1 C8 N2 170.6(2)
N1 C1 C8 P2 164.5(2)
P1 C1 C8 P2 -16.8(3)
C27 C20 C21 C26 -158.4(4)
Co1 C20 C21 C26 -29.1(5)
Co2 C20 C21 C26 97.9(3)
C27 C20 C21 C22 20.3(6)
Co1 C20 C21 C22 149.5(3)
Co2 C20 C21 C22 -83.5(3)
C26 C21 C22 C23 1.9(4)
C20 C21 C22 C23 -176.7(3)
C21 C22 C23 C24 -0.5(5)
C22 C23 C24 C25 -0.7(5)
C23 C24 C25 C26 0.4(5)
C24 C25 C26 C21 1.0(5)
C22 C21 C26 C25 -2.2(4)
C20 C21 C26 C25 176.4(3)
C21 C20 C27 Co1 148.8(4)
Co2 C20 C27 Co1 -85.92(9)
C21 C20 C27 Co2 -125.3(4)
Co1 C20 C27 Co2 85.92(9)
C8 C1 N1 C2 3.4(4)
P1 C1 N1 C2 -175.2(2)
C3 C2 N1 C1 -176.5(3)
C7 C2 N1 C1 2.7(4)
C1 C8 N2 C7 5.6(4)
P2 C8 N2 C7 -166.70(19)
C6 C7 N2 C8 177.3(2)
C2 C7 N2 C8 0.6(4)
N1 C1 P1 C9 -54.9(3)
C8 C1 P1 C9 126.4(2)
N1 C1 P1 C10 53.2(3)
C8 C1 P1 C10 -125.5(2)
N1 C1 P1 Co1 -178.1(2)
C8 C1 P1 Co1 3.2(2)
C13 C10 P1 C9 155.5(2)
C12 C10 P1 C9 -86.3(3)
C11 C10 P1 C9 33.8(3)
C13 C10 P1 C1 50.2(2)
C12 C10 P1 C1 168.4(2)
C11 C10 P1 C1 -71.5(3)
C13 C10 P1 Co1 -68.7(2)
C12 C10 P1 Co1 49.6(3)
C11 C10 P1 Co1 169.69(19)
N2 C8 P2 C19 -40.3(2)
C1 C8 P2 C19 146.9(2)
N2 C8 P2 C15 67.2(2)
C1 C8 P2 C15 -105.5(2)
N2 C8 P2 Co1 -164.61(19)
C1 C8 P2 Co1 22.6(2)
C16 C15 P2 C19 -78.8(2)
C18 C15 P2 C19 41.5(2)
C17 C15 P2 C19 161.6(2)
C16 C15 P2 C8 173.5(2)
C18 C15 P2 C8 -66.1(2)
C17 C15 P2 C8 54.0(2)
C16 C15 P2 Co1 55.6(2)
C18 C15 P2 Co1 175.98(16)
C17 C15 P2 Co1 -63.9(2)
